data_1565808
loop_
_publ_author_name
'Bustos, Itxaso'
'Seco, Jose M.'
'Rodr\'iguez-Di\'eguez, Antonio'
'Garralda, Mar\'ia A.'
'Mendicute-Fierro, Claudio'

_publ_section_title
;
 Acyl(furfurylamine)iridium(III) complexes from irida-\b-diketones.
 Characterisation and catalytic activity in amine-borane hydrolysis
;
_journal_name_full 'Inorganica Chimica Acta'
_journal_page_first 119165
_journal_paper_doi 10.1016/j.ica.2019.119165
_journal_volume 498
_journal_year 2019
_chemical_formula_sum 'C49 H50 Ir N3 O5 P2'
_chemical_formula_weight 1015.06
_space_group_crystal_system triclinic
_space_group_IT_number 2
_space_group_name_Hall '-P 1'
_space_group_name_H-M_alt 'P -1'
_atom_sites_solution_hydrogens mixed
_audit_creation_method SHELXL-2014
_cell_angle_alpha 75.347(2)
_cell_angle_beta 81.565(2)
_cell_angle_gamma 89.839(2)
_cell_formula_units_Z 2
_cell_length_a 11.1557(5)
_cell_length_b 11.3357(6)
_cell_length_c 18.0363(10)
_cell_measurement_reflns_used 73792
_cell_measurement_temperature 100(2)
_cell_measurement_theta_max 28.81
_cell_measurement_theta_min 2.36
_cell_volume 2181.4(2)
_computing_cell_refinement 'Bruker Apex II'
_computing_data_collection 'Bruker Apex II'
_computing_data_reduction 'Bruker Apex II'
_computing_structure_refinement 'SHELXL-2014 (Sheldrick, 2014)'
_computing_structure_solution 'SHELXL-2014 (Sheldrick, 2014)'
_diffrn_ambient_temperature 100(2)
_diffrn_measured_fraction_theta_full 0.999
_diffrn_measured_fraction_theta_max 0.997
_diffrn_measurement_device_type 'Bruker D8 Venture'
_diffrn_measurement_method '\f and \w scans'
_diffrn_radiation_type MoK\a
_diffrn_radiation_wavelength 0.71073
_diffrn_reflns_av_R_equivalents 0.0377
_diffrn_reflns_av_unetI/netI 0.0180
_diffrn_reflns_Laue_measured_fraction_full 0.999
_diffrn_reflns_Laue_measured_fraction_max 0.997
_diffrn_reflns_limit_h_max 15
_diffrn_reflns_limit_h_min -15
_diffrn_reflns_limit_k_max 15
_diffrn_reflns_limit_k_min -15
_diffrn_reflns_limit_l_max 24
_diffrn_reflns_limit_l_min -24
_diffrn_reflns_number 110309
_diffrn_reflns_point_group_measured_fraction_full 0.999
_diffrn_reflns_point_group_measured_fraction_max 0.997
_diffrn_reflns_theta_full 25.242
_diffrn_reflns_theta_max 28.820
_diffrn_reflns_theta_min 2.337
_diffrn_source 'fine-focus sealed tube'
_exptl_absorpt_coefficient_mu 3.185
_exptl_absorpt_correction_T_max 0.746
_exptl_absorpt_correction_T_min 0.587
_exptl_absorpt_correction_type empirical
_exptl_absorpt_process_details
;
SADABS-2014/3 (Bruker,2014/3) was used for absorption correction.
wR2(int) was 0.0706 before and 0.0469 after correction.
The Ratio of minimum to maximum transmission is 0.9433.
The \l/2 correction factor is 0.00150.
;
_exptl_crystal_colour yellow
_exptl_crystal_density_diffrn 1.545
_exptl_crystal_description prismatic
_exptl_crystal_F_000 1024
_exptl_crystal_size_max 0.17
_exptl_crystal_size_mid 0.17
_exptl_crystal_size_min 0.12
_refine_diff_density_max 0.527
_refine_diff_density_min -1.096
_refine_diff_density_rms 0.083
_refine_ls_extinction_coef .
_refine_ls_extinction_method none
_refine_ls_goodness_of_fit_ref 1.082
_refine_ls_hydrogen_treatment mixed
_refine_ls_matrix_type full
_refine_ls_number_parameters 455
_refine_ls_number_reflns 11382
_refine_ls_number_restraints 1
_refine_ls_restrained_S_all 1.083
_refine_ls_R_factor_all 0.0221
_refine_ls_R_factor_gt 0.0190
_refine_ls_shift/su_max 0.002
_refine_ls_shift/su_mean 0.000
_refine_ls_structure_factor_coef Fsqd
_refine_ls_weighting_details 'w=1/[\s^2^(Fo^2^)+(0.0208P)^2^+2.3762P] where P=(Fo^2^+2Fc^2^)/3'
_refine_ls_weighting_scheme calc
_refine_ls_wR_factor_gt 0.0465
_refine_ls_wR_factor_ref 0.0478
_reflns_Friedel_coverage 0.000
_reflns_Friedel_fraction_full .
_reflns_Friedel_fraction_max .
_reflns_number_gt 10610
_reflns_number_total 11382
_reflns_threshold_expression 'I > 2\s(I)'
_cod_data_source_file ICA-2019-498-119165.cif
_cod_data_source_block Compound2
_cod_depositor_comments
;
The following automatic conversions were performed:

data item '_exptl_absorpt_correction_type' value 'Empirical' was
changed to 'empirical' in accordance with the built-in table derived
from the CIF Core dictionary named 'cif_core.dic' version 2.4.5 last
updated on 2014-11-21.

Automatic conversion script
Id: cif_fix_values 8738 2021-04-28 16:35:53Z antanas 
;
_cod_original_cell_volume 2181.38(19)
_cod_database_code 1565808
_shelx_space_group_comment
;
The symmetry employed for this shelxl refinement is uniquely defined
by the following loop, which should always be used as a source of
symmetry information in preference to the above space-group names.
They are only intended as comments.
;
_shelxl_version_number 2014-3

loop_
_space_group_symop_operation_xyz
'x, y, z'
'-x, -y, -z'

loop_
_atom_site_label
_atom_site_type_symbol
_atom_site_fract_x
_atom_site_fract_y
_atom_site_fract_z
_atom_site_U_iso_or_equiv
_atom_site_adp_type
_atom_site_occupancy
_atom_site_site_symmetry_order
_atom_site_calc_flag
_atom_site_refinement_flags_posn
_atom_site_refinement_flags_adp
_atom_site_refinement_flags_occupancy
_atom_site_disorder_assembly
_atom_site_disorder_group
Ir1 Ir 0.10693(2) 0.54687(2) 0.23832(2) 0.01283(2) Uani 1 1 d D . . . .
C1 C -0.05470(17) 0.63414(19) 0.24720(12) 0.0179(4) Uani 1 1 d . . . . .
C2 C -0.06162(17) 0.76048(18) 0.19304(11) 0.0153(4) Uani 1 1 d . . . . .
C3 C -0.17072(18) 0.8214(2) 0.19360(12) 0.0207(4) Uani 1 1 d . . . . .
H3 H -0.2404 0.7828 0.2251 0.025 Uiso 1 1 calc R U . . .
C4 C -0.17590(19) 0.9388(2) 0.14758(13) 0.0239(4) Uani 1 1 d . . . . .
H4 H -0.2487 0.9789 0.1485 0.029 Uiso 1 1 calc R U . . .
C5 C -0.07217(19) 0.99680(19) 0.09999(12) 0.0204(4) Uani 1 1 d . . . . .
H5 H -0.0757 1.0757 0.0691 0.025 Uiso 1 1 calc R U . . .
C6 C 0.03704(18) 0.93690(17) 0.09848(11) 0.0164(4) Uani 1 1 d . . . . .
H6 H 0.1063 0.9752 0.0663 0.020 Uiso 1 1 calc R U . . .
C7 C 0.04191(16) 0.81883(17) 0.14568(11) 0.0135(3) Uani 1 1 d . . . . .
C8 C 0.25228(17) 0.75376(17) 0.05327(11) 0.0142(3) Uani 1 1 d . . . . .
C9 C 0.34453(19) 0.8418(2) 0.01760(12) 0.0210(4) Uani 1 1 d . . . . .
H9 H 0.3713 0.8931 0.0452 0.025 Uiso 1 1 calc R U . . .
C10 C 0.3966(2) 0.8532(2) -0.05908(13) 0.0290(5) Uani 1 1 d . . . . .
H10 H 0.4583 0.9115 -0.0822 0.035 Uiso 1 1 calc R U . . .
C11 C 0.3571(2) 0.7785(2) -0.10097(13) 0.0281(5) Uani 1 1 d . . . . .
H11 H 0.3926 0.7862 -0.1520 0.034 Uiso 1 1 calc R U . . .
C12 C 0.2646(2) 0.6919(2) -0.06676(13) 0.0266(5) Uani 1 1 d . . . . .
H12 H 0.2375 0.6419 -0.0950 0.032 Uiso 1 1 calc R U . . .
C13 C 0.2125(2) 0.67985(19) 0.00964(12) 0.0215(4) Uani 1 1 d . . . . .
H13 H 0.1502 0.6218 0.0321 0.026 Uiso 1 1 calc R U . . .
C14 C 0.27759(16) 0.82207(16) 0.19246(11) 0.0132(3) Uani 1 1 d . . . . .
C15 C 0.23320(18) 0.91265(17) 0.22801(11) 0.0163(4) Uani 1 1 d . . . . .
H15 H 0.1524 0.9333 0.2283 0.020 Uiso 1 1 calc R U . . .
C16 C 0.30835(19) 0.97224(18) 0.26288(12) 0.0199(4) Uani 1 1 d . . . . .
H16 H 0.2775 1.0319 0.2868 0.024 Uiso 1 1 calc R U . . .
C17 C 0.42888(19) 0.94319(19) 0.26221(12) 0.0203(4) Uani 1 1 d . . . . .
H17 H 0.4793 0.9835 0.2853 0.024 Uiso 1 1 calc R U . . .
C18 C 0.47421(18) 0.85349(19) 0.22686(13) 0.0204(4) Uani 1 1 d . . . . .
H18 H 0.5555 0.8344 0.2259 0.025 Uiso 1 1 calc R U . . .
C19 C 0.39943(17) 0.79203(18) 0.19294(12) 0.0171(4) Uani 1 1 d . . . . .
H19 H 0.4302 0.7308 0.1705 0.021 Uiso 1 1 calc R U . . .
C20 C 0.04688(18) 0.48207(17) 0.15579(12) 0.0169(4) Uani 1 1 d . . . . .
C21 C 0.12204(18) 0.38481(18) 0.12650(12) 0.0180(4) Uani 1 1 d . . . . .
C22 C 0.0878(2) 0.33943(19) 0.06696(12) 0.0223(4) Uani 1 1 d . . . . .
H22 H 0.0198 0.3689 0.0449 0.027 Uiso 1 1 calc R U . . .
C23 C 0.1545(2) 0.2514(2) 0.04085(13) 0.0246(4) Uani 1 1 d . . . . .
H23 H 0.1318 0.2223 0.0009 0.030 Uiso 1 1 calc R U . . .
C24 C 0.2560(2) 0.20564(19) 0.07409(13) 0.0230(4) Uani 1 1 d . . . . .
H24 H 0.2994 0.1447 0.0573 0.028 Uiso 1 1 calc R U . . .
C25 C 0.29208(19) 0.25112(18) 0.13233(12) 0.0192(4) Uani 1 1 d . . . . .
H25 H 0.3604 0.2215 0.1540 0.023 Uiso 1 1 calc R U . . .
C26 C 0.22550(18) 0.34150(17) 0.15834(11) 0.0156(4) Uani 1 1 d . . . . .
C27 C 0.28220(18) 0.29147(17) 0.31632(11) 0.0167(4) Uani 1 1 d . . . . .
C28 C 0.1863(2) 0.2607(2) 0.37745(13) 0.0244(4) Uani 1 1 d . . . . .
H28 H 0.1142 0.3017 0.3738 0.029 Uiso 1 1 calc R U . . .
C29 C 0.1972(2) 0.1694(2) 0.44398(14) 0.0332(5) Uani 1 1 d . . . . .
H29 H 0.1322 0.1492 0.4841 0.040 Uiso 1 1 calc R U . . .
C30 C 0.3043(2) 0.1088(2) 0.45053(13) 0.0302(5) Uani 1 1 d . . . . .
H30 H 0.3119 0.0487 0.4953 0.036 Uiso 1 1 calc R U . . .
C31 C 0.3998(2) 0.13753(19) 0.39053(13) 0.0260(5) Uani 1 1 d . . . . .
H31 H 0.4718 0.0965 0.3949 0.031 Uiso 1 1 calc R U . . .
C32 C 0.3892(2) 0.22752(18) 0.32349(12) 0.0199(4) Uani 1 1 d . . . . .
H32 H 0.4539 0.2454 0.2830 0.024 Uiso 1 1 calc R U . . .
C33 C 0.42091(17) 0.47337(17) 0.19322(11) 0.0146(3) Uani 1 1 d . . . . .
C34 C 0.46000(18) 0.51301(18) 0.11374(12) 0.0187(4) Uani 1 1 d . . . . .
H34 H 0.4089 0.5036 0.0791 0.022 Uiso 1 1 calc R U . . .
C35 C 0.5752(2) 0.5666(2) 0.08592(14) 0.0249(4) Uani 1 1 d . . . . .
H35 H 0.6004 0.5940 0.0328 0.030 Uiso 1 1 calc R U . . .
C36 C 0.65296(19) 0.5795(2) 0.13723(15) 0.0269(5) Uani 1 1 d . . . . .
H36 H 0.7310 0.6127 0.1185 0.032 Uiso 1 1 calc R U . . .
C37 C 0.61365(19) 0.5427(2) 0.21621(15) 0.0254(5) Uani 1 1 d . . . . .
H37 H 0.6652 0.5523 0.2506 0.030 Uiso 1 1 calc R U . . .
C38 C 0.49747(18) 0.49141(19) 0.24465(13) 0.0199(4) Uani 1 1 d . . . . .
H38 H 0.4707 0.4691 0.2978 0.024 Uiso 1 1 calc R U . . .
C39 C 0.06888(19) 0.66146(19) 0.38365(12) 0.0203(4) Uani 1 1 d . . . . .
H39A H 0.0424 0.7337 0.3491 0.024 Uiso 1 1 calc R U . . .
H39B H -0.0005 0.6049 0.4028 0.024 Uiso 1 1 calc R U . . .
C40 C 0.10873(19) 0.69660(19) 0.45028(12) 0.0194(4) Uani 1 1 d . . . . .
C41 C 0.1461(2) 0.8021(2) 0.46227(13) 0.0284(5) Uani 1 1 d . . . . .
H41 H 0.1532 0.8783 0.4269 0.034 Uiso 1 1 calc R U . . .
C42 C 0.1728(3) 0.7745(2) 0.53977(13) 0.0325(5) Uani 1 1 d . . . . .
H42 H 0.1998 0.8292 0.5649 0.039 Uiso 1 1 calc R U . . .
C43 C 0.1512(2) 0.6539(2) 0.56940(13) 0.0258(5) Uani 1 1 d . . . . .
H43 H 0.1619 0.6111 0.6191 0.031 Uiso 1 1 calc R U . . .
N1 N 0.16356(15) 0.60418(15) 0.33847(9) 0.0155(3) Uani 1 1 d . . . . .
H1A H 0.1887 0.5389 0.3706 0.019 Uiso 1 1 calc R U . . .
H1B H 0.2266 0.6567 0.3206 0.019 Uiso 1 1 calc R U . . .
O1 O -0.14723(13) 0.59464(15) 0.29273(9) 0.0271(3) Uani 1 1 d . . . . .
O2 O -0.04520(14) 0.51113(14) 0.12672(9) 0.0246(3) Uani 1 1 d . . . . .
O3 O 0.11126(14) 0.60336(13) 0.51582(8) 0.0215(3) Uani 1 1 d . . . . .
P1 P 0.17927(4) 0.73199(4) 0.15366(3) 0.01137(8) Uani 1 1 d . . . . .
P2 P 0.26557(4) 0.41549(4) 0.23044(3) 0.01316(9) Uani 1 1 d . . . . .
H H 0.035(2) 0.444(2) 0.2991(14) 0.035(8) Uiso 1 1 d D . . . .

loop_
_atom_site_aniso_label
_atom_site_aniso_U_11
_atom_site_aniso_U_22
_atom_site_aniso_U_33
_atom_site_aniso_U_23
_atom_site_aniso_U_13
_atom_site_aniso_U_12
Ir1 0.01076(4) 0.01173(4) 0.01572(4) -0.00094(2) -0.00558(2) -0.00129(2)
C1 0.0130(8) 0.0211(10) 0.0184(9) -0.0006(7) -0.0060(7) -0.0020(7)
C2 0.0124(8) 0.0169(9) 0.0172(9) -0.0038(7) -0.0054(7) 0.0019(7)
C3 0.0119(9) 0.0259(10) 0.0227(10) -0.0039(8) -0.0019(7) 0.0029(8)
C4 0.0177(10) 0.0252(11) 0.0295(11) -0.0069(9) -0.0066(8) 0.0098(8)
C5 0.0230(10) 0.0165(9) 0.0219(10) -0.0028(8) -0.0075(8) 0.0060(8)
C6 0.0179(9) 0.0143(9) 0.0162(9) -0.0013(7) -0.0050(7) 0.0012(7)
C7 0.0132(8) 0.0152(8) 0.0137(8) -0.0045(7) -0.0054(7) 0.0010(7)
C8 0.0130(8) 0.0145(8) 0.0140(8) -0.0007(7) -0.0032(7) 0.0029(7)
C9 0.0191(9) 0.0238(10) 0.0180(9) -0.0018(8) -0.0027(8) -0.0031(8)
C10 0.0195(10) 0.0424(14) 0.0194(10) 0.0008(9) -0.0002(8) -0.0014(9)
C11 0.0252(11) 0.0409(13) 0.0177(10) -0.0069(9) -0.0025(8) 0.0138(10)
C12 0.0378(13) 0.0242(11) 0.0209(10) -0.0093(9) -0.0082(9) 0.0105(9)
C13 0.0275(11) 0.0168(9) 0.0205(10) -0.0039(8) -0.0060(8) 0.0008(8)
C14 0.0125(8) 0.0117(8) 0.0149(8) -0.0016(7) -0.0036(6) -0.0015(6)
C15 0.0151(9) 0.0153(9) 0.0188(9) -0.0044(7) -0.0042(7) 0.0005(7)
C16 0.0258(10) 0.0155(9) 0.0203(10) -0.0067(8) -0.0061(8) 0.0000(8)
C17 0.0220(10) 0.0187(9) 0.0214(10) -0.0040(8) -0.0083(8) -0.0062(8)
C18 0.0139(9) 0.0220(10) 0.0262(10) -0.0051(8) -0.0074(8) -0.0008(7)
C19 0.0140(9) 0.0150(9) 0.0239(10) -0.0069(7) -0.0050(7) 0.0019(7)
C20 0.0157(9) 0.0130(8) 0.0218(10) -0.0011(7) -0.0079(7) -0.0028(7)
C21 0.0205(9) 0.0136(9) 0.0198(9) -0.0005(7) -0.0093(7) -0.0044(7)
C22 0.0268(11) 0.0187(10) 0.0223(10) -0.0016(8) -0.0130(8) -0.0059(8)
C23 0.0340(12) 0.0209(10) 0.0210(10) -0.0060(8) -0.0097(9) -0.0092(9)
C24 0.0317(11) 0.0160(9) 0.0227(10) -0.0063(8) -0.0063(9) -0.0034(8)
C25 0.0242(10) 0.0140(9) 0.0206(10) -0.0041(7) -0.0073(8) -0.0012(7)
C26 0.0195(9) 0.0120(8) 0.0155(9) -0.0014(7) -0.0069(7) -0.0039(7)
C27 0.0232(10) 0.0115(8) 0.0176(9) -0.0040(7) -0.0100(7) 0.0002(7)
C28 0.0263(11) 0.0203(10) 0.0237(11) 0.0021(8) -0.0079(8) -0.0005(8)
C29 0.0379(13) 0.0289(12) 0.0259(12) 0.0061(10) -0.0053(10) -0.0022(10)
C30 0.0490(15) 0.0189(10) 0.0218(11) 0.0025(8) -0.0160(10) 0.0029(10)
C31 0.0412(13) 0.0166(10) 0.0271(11) -0.0096(8) -0.0211(10) 0.0106(9)
C32 0.0286(11) 0.0152(9) 0.0200(10) -0.0076(8) -0.0116(8) 0.0040(8)
C33 0.0139(8) 0.0114(8) 0.0210(9) -0.0061(7) -0.0068(7) 0.0016(6)
C34 0.0201(9) 0.0171(9) 0.0219(10) -0.0091(8) -0.0059(8) 0.0002(7)
C35 0.0220(10) 0.0265(11) 0.0281(11) -0.0133(9) 0.0019(8) -0.0040(8)
C36 0.0143(9) 0.0262(11) 0.0433(14) -0.0170(10) -0.0004(9) -0.0014(8)
C37 0.0175(10) 0.0251(11) 0.0395(13) -0.0132(10) -0.0146(9) 0.0019(8)
C38 0.0187(9) 0.0205(10) 0.0240(10) -0.0076(8) -0.0111(8) 0.0024(8)
C39 0.0185(9) 0.0202(10) 0.0227(10) -0.0062(8) -0.0033(8) 0.0024(8)
C40 0.0198(9) 0.0174(9) 0.0189(9) -0.0036(8) 0.0020(7) 0.0011(7)
C41 0.0439(14) 0.0198(10) 0.0193(10) -0.0050(8) 0.0028(9) -0.0037(9)
C42 0.0521(15) 0.0266(12) 0.0184(11) -0.0093(9) 0.0024(10) -0.0081(11)
C43 0.0333(12) 0.0278(11) 0.0154(10) -0.0072(8) 0.0027(8) -0.0048(9)
N1 0.0144(7) 0.0154(8) 0.0165(8) -0.0031(6) -0.0033(6) 0.0001(6)
O1 0.0116(7) 0.0319(9) 0.0291(8) 0.0074(7) -0.0020(6) -0.0021(6)
O2 0.0200(7) 0.0271(8) 0.0307(8) -0.0071(7) -0.0167(6) 0.0008(6)
O3 0.0248(7) 0.0193(7) 0.0184(7) -0.0031(6) -0.0003(6) -0.0017(6)
P1 0.0098(2) 0.0105(2) 0.0139(2) -0.00229(16) -0.00351(16) 0.00002(16)
P2 0.0143(2) 0.0110(2) 0.0154(2) -0.00262(17) -0.00733(17) -0.00023(16)

loop_
_atom_type_symbol
_atom_type_description
_atom_type_scat_dispersion_real
_atom_type_scat_dispersion_imag
_atom_type_scat_source
C C 0.0033 0.0016 'International Tables Vol C Tables 4.2.6.8 and 6.1.1.4'
H H 0.0000 0.0000 'International Tables Vol C Tables 4.2.6.8 and 6.1.1.4'
N N 0.0061 0.0033 'International Tables Vol C Tables 4.2.6.8 and 6.1.1.4'
O O 0.0106 0.0060 'International Tables Vol C Tables 4.2.6.8 and 6.1.1.4'
P P 0.1023 0.0942 'International Tables Vol C Tables 4.2.6.8 and 6.1.1.4'
Ir Ir -1.4442 7.9887 'International Tables Vol C Tables 4.2.6.8 and 6.1.1.4'

loop_
_geom_angle_atom_site_label_1
_geom_angle_atom_site_label_2
_geom_angle_atom_site_label_3
_geom_angle
_geom_angle_site_symmetry_1
_geom_angle_site_symmetry_3
C20 Ir1 C1 86.96(8) . .
C20 Ir1 N1 174.51(7) . .
C1 Ir1 N1 92.40(7) . .
C20 Ir1 P2 85.90(6) . .
C1 Ir1 P2 168.92(6) . .
N1 Ir1 P2 93.90(4) . .
C20 Ir1 P1 94.26(6) . .
C1 Ir1 P1 84.09(6) . .
N1 Ir1 P1 91.09(4) . .
P2 Ir1 P1 104.874(17) . .
C20 Ir1 H 88.7(11) . .
C1 Ir1 H 82.7(11) . .
N1 Ir1 H 85.8(11) . .
P2 Ir1 H 88.7(11) . .
P1 Ir1 H 166.2(11) . .
O1 C1 C2 116.00(18) . .
O1 C1 Ir1 126.24(15) . .
C2 C1 Ir1 117.75(13) . .
C7 C2 C3 119.32(18) . .
C7 C2 C1 120.28(17) . .
C3 C2 C1 120.31(18) . .
C4 C3 C2 120.52(19) . .
C4 C3 H3 119.7 . .
C2 C3 H3 119.7 . .
C3 C4 C5 120.01(19) . .
C3 C4 H4 120.0 . .
C5 C4 H4 120.0 . .
C4 C5 C6 120.10(19) . .
C4 C5 H5 119.9 . .
C6 C5 H5 119.9 . .
C5 C6 C7 119.59(18) . .
C5 C6 H6 120.2 . .
C7 C6 H6 120.2 . .
C2 C7 C6 120.46(17) . .
C2 C7 P1 114.86(14) . .
C6 C7 P1 124.65(15) . .
C9 C8 C13 118.39(18) . .
C9 C8 P1 123.31(15) . .
C13 C8 P1 118.29(15) . .
C10 C9 C8 120.3(2) . .
C10 C9 H9 119.8 . .
C8 C9 H9 119.8 . .
C11 C10 C9 120.5(2) . .
C11 C10 H10 119.8 . .
C9 C10 H10 119.8 . .
C10 C11 C12 119.9(2) . .
C10 C11 H11 120.1 . .
C12 C11 H11 120.1 . .
C11 C12 C13 120.0(2) . .
C11 C12 H12 120.0 . .
C13 C12 H12 120.0 . .
C12 C13 C8 120.9(2) . .
C12 C13 H13 119.5 . .
C8 C13 H13 119.5 . .
C15 C14 C19 118.69(17) . .
C15 C14 P1 122.17(14) . .
C19 C14 P1 118.88(14) . .
C16 C15 C14 120.70(18) . .
C16 C15 H15 119.6 . .
C14 C15 H15 119.6 . .
C17 C16 C15 120.26(19) . .
C17 C16 H16 119.9 . .
C15 C16 H16 119.9 . .
C16 C17 C18 119.60(18) . .
C16 C17 H17 120.2 . .
C18 C17 H17 120.2 . .
C19 C18 C17 120.61(19) . .
C19 C18 H18 119.7 . .
C17 C18 H18 119.7 . .
C18 C19 C14 120.13(18) . .
C18 C19 H19 119.9 . .
C14 C19 H19 119.9 . .
O2 C20 C21 116.00(18) . .
O2 C20 Ir1 126.70(16) . .
C21 C20 Ir1 117.29(13) . .
C26 C21 C22 119.40(19) . .
C26 C21 C20 120.46(17) . .
C22 C21 C20 120.14(18) . .
C23 C22 C21 120.4(2) . .
C23 C22 H22 119.8 . .
C21 C22 H22 119.8 . .
C22 C23 C24 120.26(19) . .
C22 C23 H23 119.9 . .
C24 C23 H23 119.9 . .
C25 C24 C23 120.0(2) . .
C25 C24 H24 120.0 . .
C23 C24 H24 120.0 . .
C24 C25 C26 119.88(19) . .
C24 C25 H25 120.1 . .
C26 C25 H25 120.1 . .
C21 C26 C25 120.05(18) . .
C21 C26 P2 114.90(15) . .
C25 C26 P2 125.01(15) . .
C28 C27 C32 118.18(19) . .
C28 C27 P2 119.43(15) . .
C32 C27 P2 122.38(16) . .
C29 C28 C27 120.8(2) . .
C29 C28 H28 119.6 . .
C27 C28 H28 119.6 . .
C30 C29 C28 120.2(2) . .
C30 C29 H29 119.9 . .
C28 C29 H29 119.9 . .
C31 C30 C29 119.8(2) . .
C31 C30 H30 120.1 . .
C29 C30 H30 120.1 . .
C30 C31 C32 120.4(2) . .
C30 C31 H31 119.8 . .
C32 C31 H31 119.8 . .
C31 C32 C27 120.6(2) . .
C31 C32 H32 119.7 . .
C27 C32 H32 119.7 . .
C34 C33 C38 119.26(18) . .
C34 C33 P2 120.64(14) . .
C38 C33 P2 119.68(16) . .
C35 C34 C33 120.25(19) . .
C35 C34 H34 119.9 . .
C33 C34 H34 119.9 . .
C34 C35 C36 120.3(2) . .
C34 C35 H35 119.9 . .
C36 C35 H35 119.9 . .
C37 C36 C35 119.7(2) . .
C37 C36 H36 120.2 . .
C35 C36 H36 120.2 . .
C36 C37 C38 120.5(2) . .
C36 C37 H37 119.8 . .
C38 C37 H37 119.8 . .
C37 C38 C33 120.0(2) . .
C37 C38 H38 120.0 . .
C33 C38 H38 120.0 . .
C40 C39 N1 114.48(17) . .
C40 C39 H39A 108.6 . .
N1 C39 H39A 108.6 . .
C40 C39 H39B 108.6 . .
N1 C39 H39B 108.6 . .
H39A C39 H39B 107.6 . .
C41 C40 O3 109.74(19) . .
C41 C40 C39 134.4(2) . .
O3 C40 C39 115.88(18) . .
C40 C41 C42 106.7(2) . .
C40 C41 H41 126.7 . .
C42 C41 H41 126.7 . .
C43 C42 C41 106.7(2) . .
C43 C42 H42 126.7 . .
C41 C42 H42 126.7 . .
C42 C43 O3 110.1(2) . .
C42 C43 H43 124.9 . .
O3 C43 H43 124.9 . .
C39 N1 Ir1 115.85(12) . .
C39 N1 H1A 108.3 . .
Ir1 N1 H1A 108.3 . .
C39 N1 H1B 108.3 . .
Ir1 N1 H1B 108.3 . .
H1A N1 H1B 107.4 . .
C43 O3 C40 106.77(17) . .
C7 P1 C14 104.29(8) . .
C7 P1 C8 104.12(8) . .
C14 P1 C8 103.00(9) . .
C7 P1 Ir1 102.41(6) . .
C14 P1 Ir1 114.83(6) . .
C8 P1 Ir1 125.84(6) . .
C26 P2 C33 104.23(9) . .
C26 P2 C27 105.92(9) . .
C33 P2 C27 103.36(9) . .
C26 P2 Ir1 101.35(7) . .
C33 P2 Ir1 121.31(6) . .
C27 P2 Ir1 118.80(7) . .

loop_
_geom_bond_atom_site_label_1
_geom_bond_atom_site_label_2
_geom_bond_distance
_geom_bond_site_symmetry_2
Ir1 C20 2.013(2) .
Ir1 C1 2.059(2) .
Ir1 N1 2.2394(16) .
Ir1 P2 2.3214(5) .
Ir1 P1 2.3266(5) .
Ir1 H 1.519(17) .
C1 O1 1.228(2) .
C1 C2 1.525(3) .
C2 C7 1.389(3) .
C2 C3 1.398(3) .
C3 C4 1.385(3) .
C3 H3 0.9300 .
C4 C5 1.391(3) .
C4 H4 0.9300 .
C5 C6 1.393(3) .
C5 H5 0.9300 .
C6 C7 1.398(3) .
C6 H6 0.9300 .
C7 P1 1.8227(19) .
C8 C9 1.399(3) .
C8 C13 1.399(3) .
C8 P1 1.8289(19) .
C9 C10 1.393(3) .
C9 H9 0.9300 .
C10 C11 1.380(4) .
C10 H10 0.9300 .
C11 C12 1.386(4) .
C11 H11 0.9300 .
C12 C13 1.388(3) .
C12 H12 0.9300 .
C13 H13 0.9300 .
C14 C15 1.396(3) .
C14 C19 1.401(3) .
C14 P1 1.8244(19) .
C15 C16 1.388(3) .
C15 H15 0.9300 .
C16 C17 1.382(3) .
C16 H16 0.9300 .
C17 C18 1.388(3) .
C17 H17 0.9300 .
C18 C19 1.387(3) .
C18 H18 0.9300 .
C19 H19 0.9300 .
C20 O2 1.228(2) .
C20 C21 1.535(3) .
C21 C26 1.397(3) .
C21 C22 1.401(3) .
C22 C23 1.379(3) .
C22 H22 0.9300 .
C23 C24 1.396(3) .
C23 H23 0.9300 .
C24 C25 1.389(3) .
C24 H24 0.9300 .
C25 C26 1.399(3) .
C25 H25 0.9300 .
C26 P2 1.8217(19) .
C27 C28 1.394(3) .
C27 C32 1.400(3) .
C27 P2 1.841(2) .
C28 C29 1.393(3) .
C28 H28 0.9300 .
C29 C30 1.382(4) .
C29 H29 0.9300 .
C30 C31 1.377(4) .
C30 H30 0.9300 .
C31 C32 1.390(3) .
C31 H31 0.9300 .
C32 H32 0.9300 .
C33 C34 1.392(3) .
C33 C38 1.400(3) .
C33 P2 1.824(2) .
C34 C35 1.391(3) .
C34 H34 0.9300 .
C35 C36 1.391(3) .
C35 H35 0.9300 .
C36 C37 1.383(3) .
C36 H36 0.9300 .
C37 C38 1.393(3) .
C37 H37 0.9300 .
C38 H38 0.9300 .
C39 C40 1.483(3) .
C39 N1 1.488(3) .
C39 H39A 0.9700 .
C39 H39B 0.9700 .
C40 C41 1.346(3) .
C40 O3 1.376(2) .
C41 C42 1.428(3) .
C41 H41 0.9300 .
C42 C43 1.344(3) .
C42 H42 0.9300 .
C43 O3 1.367(3) .
C43 H43 0.9300 .
N1 H1A 0.8900 .
N1 H1B 0.8900 .
